data_4034973
loop_
_publ_author_name
'Liu, Jia-Wang'
'Zhang, Ming-Yu'
'Yan, Yong-Ming'
'Wei, Xiao-Yi'
'Dong, Lu'
'Zhu, Yan-Xia'
'Cheng, Yong-Xian'

_publ_section_title
;
 Characterization of Sesquiterpene Dimers from Resina Commiphora That
 Promote Adipose-Derived Stem Cell Proliferation and Differentiation.
;
_journal_issue 5
_journal_name_full 'The Journal of organic chemistry'
_journal_page_first 2725
_journal_page_last 2733
_journal_paper_doi 10.1021/acs.joc.7b03182
_journal_volume 83
_journal_year 2018
_chemical_absolute_configuration ad
_chemical_formula_moiety 'C33 H48 O6'
_chemical_formula_sum 'C33 H48 O6'
_chemical_formula_weight 540.71
_space_group_crystal_system orthorhombic
_space_group_IT_number 19
_space_group_name_Hall 'P 2ac 2ab'
_space_group_name_H-M_alt 'P 21 21 21'
_atom_sites_solution_hydrogens geom
_atom_sites_solution_primary direct
_atom_sites_solution_secondary difmap
_audit_creation_method SHELXL-2014/7
_cell_angle_alpha 90
_cell_angle_beta 90
_cell_angle_gamma 90
_cell_formula_units_Z 4
_cell_length_a 8.0060(2)
_cell_length_b 16.9875(5)
_cell_length_c 22.5448(7)
_cell_measurement_reflns_used 9989
_cell_measurement_temperature 100(2)
_cell_measurement_theta_max 70.15
_cell_measurement_theta_min 3.26
_cell_volume 3066.14(15)
_computing_cell_refinement 'Bruker SAINT'
_computing_data_collection 'Bruker APEX2'
_computing_data_reduction 'Bruker SAINT'
_computing_molecular_graphics 'Bruker SHELXTL'
_computing_publication_material 'Bruker SHELXTL'
_computing_structure_refinement 'SHELXL-2014 (Sheldrick 2014)'
_computing_structure_solution 'SHELXS-97 (Sheldrick 2008)'
_diffrn_ambient_temperature 100(2)
_diffrn_measured_fraction_theta_full 0.997
_diffrn_measured_fraction_theta_max 0.984
_diffrn_measurement_device_type 'Bruker APEX-II CCD'
_diffrn_measurement_method '\f and \w scans'
_diffrn_radiation_type CuK\a
_diffrn_radiation_wavelength 1.54178
_diffrn_reflns_av_R_equivalents 0.0388
_diffrn_reflns_av_unetI/netI 0.0317
_diffrn_reflns_Laue_measured_fraction_full 0.997
_diffrn_reflns_Laue_measured_fraction_max 0.984
_diffrn_reflns_limit_h_max 9
_diffrn_reflns_limit_h_min -9
_diffrn_reflns_limit_k_max 20
_diffrn_reflns_limit_k_min -19
_diffrn_reflns_limit_l_max 26
_diffrn_reflns_limit_l_min -26
_diffrn_reflns_number 19089
_diffrn_reflns_point_group_measured_fraction_full 0.987
_diffrn_reflns_point_group_measured_fraction_max 0.964
_diffrn_reflns_theta_full 67.679
_diffrn_reflns_theta_max 70.400
_diffrn_reflns_theta_min 3.257
_diffrn_source 'fine-focus sealed tube'
_exptl_absorpt_coefficient_mu 0.629
_exptl_absorpt_correction_type multi-scan
_exptl_absorpt_process_details sadabs
_exptl_crystal_colour colourless
_exptl_crystal_density_diffrn 1.171
_exptl_crystal_description prism
_exptl_crystal_F_000 1176
_exptl_crystal_size_max 0.520
_exptl_crystal_size_mid 0.320
_exptl_crystal_size_min 0.250
_exptl_transmission_factor_max 0.7533
_exptl_transmission_factor_min 0.6133
_refine_diff_density_max 0.226
_refine_diff_density_min -0.233
_refine_diff_density_rms 0.048
_refine_ls_abs_structure_details
;
 Flack x determined using 2313 quotients [(I+)-(I-)]/[(I+)+(I-)]
 (Parsons, Flack and Wagner, Acta Cryst. B69 (2013) 249-259).
;
_refine_ls_abs_structure_Flack 0.00(4)
_refine_ls_extinction_method none
_refine_ls_goodness_of_fit_ref 1.050
_refine_ls_hydrogen_treatment constr
_refine_ls_matrix_type full
_refine_ls_number_parameters 361
_refine_ls_number_reflns 5644
_refine_ls_number_restraints 0
_refine_ls_restrained_S_all 1.050
_refine_ls_R_factor_all 0.0342
_refine_ls_R_factor_gt 0.0338
_refine_ls_shift/su_max 0.001
_refine_ls_shift/su_mean 0.000
_refine_ls_structure_factor_coef Fsqd
_refine_ls_weighting_details 'w=1/[\s^2^(Fo^2^)+(0.0517P)^2^+0.7129P] where P=(Fo^2^+2Fc^2^)/3'
_refine_ls_weighting_scheme calc
_refine_ls_wR_factor_gt 0.0906
_refine_ls_wR_factor_ref 0.0910
_reflns_Friedel_coverage 0.727
_reflns_Friedel_fraction_full 0.974
_reflns_Friedel_fraction_max 0.938
_reflns_number_gt 5564
_reflns_number_total 5644
_reflns_threshold_expression 'I > 2\s(I)'
_cod_data_source_file jo7b03182_si_003.cif
_cod_data_source_block cu_qljw23d_0m
_cod_database_code 4034973
_shelx_shelxl_version_number 2014/7
_shelx_space_group_comment
;
The symmetry employed for this shelxl refinement is uniquely defined
by the following loop, which should always be used as a source of
symmetry information in preference to the above space-group names.
They are only intended as comments.
;
_shelx_estimated_absorpt_t_min 0.736
_shelx_estimated_absorpt_t_max 0.859

loop_
_space_group_symop_operation_xyz
'x, y, z'
'x+1/2, -y+1/2, -z'
'-x, y+1/2, -z+1/2'
'-x+1/2, -y, z+1/2'

loop_
_atom_site_label
_atom_site_type_symbol
_atom_site_fract_x
_atom_site_fract_y
_atom_site_fract_z
_atom_site_U_iso_or_equiv
_atom_site_adp_type
_atom_site_occupancy
_atom_site_site_symmetry_order
_atom_site_calc_flag
_atom_site_refinement_flags_posn
_atom_site_refinement_flags_adp
O1 O 0.13445(19) 0.34892(8) 0.80474(6) 0.0248(3) Uani 1 1 d . .
O2 O -0.06768(19) 0.35733(9) 1.01611(7) 0.0275(3) Uani 1 1 d . .
O3 O 0.61781(17) 0.52260(7) 0.96199(5) 0.0174(3) Uani 1 1 d . .
O4 O 0.18279(18) 0.48957(8) 0.85542(6) 0.0210(3) Uani 1 1 d . .
O5 O 0.3639(2) 0.38990(9) 0.75620(7) 0.0311(4) Uani 1 1 d . .
O6 O 0.5842(2) 0.69753(9) 0.69965(6) 0.0286(4) Uani 1 1 d . .
C1 C 0.1066(4) 0.37089(18) 0.70303(11) 0.0465(7) Uani 1 1 d . .
H1 H 0.0204 0.4114 0.7075 0.070 Uiso 1 1 calc R U
H14 H 0.0535 0.3191 0.6994 0.070 Uiso 1 1 calc R U
H15 H 0.1727 0.3817 0.6674 0.070 Uiso 1 1 calc R U
C2 C 0.2184(3) 0.37157(12) 0.75621(10) 0.0281(5) Uani 1 1 d . .
C3 C 0.2262(3) 0.35122(11) 0.86031(9) 0.0215(4) Uani 1 1 d . .
H22 H 0.3272 0.3167 0.8580 0.026 Uiso 1 1 calc R U
C4 C 0.2774(2) 0.43727(11) 0.87112(8) 0.0173(4) Uani 1 1 d . .
C5 C 0.4373(2) 0.45700(10) 0.89967(8) 0.0160(4) Uani 1 1 d . .
C6 C 0.4641(2) 0.53707(10) 0.93032(8) 0.0155(4) Uani 1 1 d . .
C7 C 0.5231(2) 0.59401(11) 0.87972(8) 0.0159(4) Uani 1 1 d . .
H23 H 0.4547 0.5836 0.8435 0.019 Uiso 1 1 calc R U
C8 C 0.5034(3) 0.67900(11) 0.89662(8) 0.0169(4) Uani 1 1 d . .
H42 H 0.5781 0.6997 0.9254 0.020 Uiso 1 1 calc R U
C9 C 0.3890(3) 0.72734(11) 0.87429(8) 0.0181(4) Uani 1 1 d . .
C10 C 0.2682(3) 0.70429(11) 0.82532(8) 0.0203(4) Uani 1 1 d . .
H31 H 0.1614 0.7326 0.8312 0.024 Uiso 1 1 calc R U
H32 H 0.2450 0.6472 0.8280 0.024 Uiso 1 1 calc R U
C11 C 0.3368(3) 0.72324(11) 0.76314(9) 0.0231(4) Uani 1 1 d . .
H41 H 0.2418 0.7273 0.7352 0.028 Uiso 1 1 calc R U
H33 H 0.3922 0.7753 0.7645 0.028 Uiso 1 1 calc R U
C12 C 0.4598(3) 0.66340(11) 0.73920(9) 0.0236(4) Uani 1 1 d . .
C13 C 0.3838(3) 0.58788(13) 0.71685(9) 0.0292(5) Uani 1 1 d . .
H39 H 0.3115 0.5992 0.6828 0.044 Uiso 1 1 calc R U
H2 H 0.3176 0.5636 0.7485 0.044 Uiso 1 1 calc R U
H40 H 0.4729 0.5517 0.7047 0.044 Uiso 1 1 calc R U
C14 C -0.1483(3) 0.40478(14) 1.05920(10) 0.0326(5) Uani 1 1 d . .
H48 H -0.1063 0.3912 1.0987 0.049 Uiso 1 1 calc R U
H3 H -0.2691 0.3955 1.0576 0.049 Uiso 1 1 calc R U
H49 H -0.1253 0.4604 1.0510 0.049 Uiso 1 1 calc R U
C15 C 0.1076(3) 0.37078(12) 1.01465(9) 0.0234(4) Uani 1 1 d . .
H47 H 0.1565 0.3606 1.0547 0.028 Uiso 1 1 calc R U
C16 C 0.1484(3) 0.45329(11) 0.99542(8) 0.0201(4) Uani 1 1 d . .
H4 H 0.0734 0.4768 0.9680 0.024 Uiso 1 1 calc R U
C17 C 0.2769(3) 0.49708(11) 1.01232(8) 0.0182(4) Uani 1 1 d . .
C18 C 0.3879(3) 0.47816(14) 1.06410(9) 0.0307(5) Uani 1 1 d . .
H6 H 0.3283 0.4435 1.0917 0.046 Uiso 1 1 calc R U
H5 H 0.4188 0.5270 1.0845 0.046 Uiso 1 1 calc R U
H7 H 0.4890 0.4517 1.0499 0.046 Uiso 1 1 calc R U
C19 C 0.3293(2) 0.56509(10) 0.97315(8) 0.0171(4) Uani 1 1 d . .
H9 H 0.3730 0.6086 0.9979 0.021 Uiso 1 1 calc R U
H8 H 0.2318 0.5849 0.9506 0.021 Uiso 1 1 calc R U
C20 C 0.7080(2) 0.49115(11) 0.91271(8) 0.0176(4) Uani 1 1 d . .
H46 H 0.8223 0.4716 0.9229 0.021 Uiso 1 1 calc R U
C21 C 0.5911(3) 0.42817(11) 0.88995(8) 0.0177(4) Uani 1 1 d . .
C22 C 0.6542(3) 0.35578(12) 0.85956(9) 0.0244(4) Uani 1 1 d . .
H10 H 0.6796 0.3154 0.8892 0.037 Uiso 1 1 calc R U
H12 H 0.7558 0.3685 0.8373 0.037 Uiso 1 1 calc R U
H11 H 0.5687 0.3360 0.8323 0.037 Uiso 1 1 calc R U
C23 C 0.1030(3) 0.31959(11) 0.90682(9) 0.0221(4) Uani 1 1 d . .
H21 H 0.0074 0.3574 0.9093 0.027 Uiso 1 1 calc R U
C24 C 0.1802(3) 0.31242(11) 0.96976(9) 0.0250(4) Uani 1 1 d . .
H17 H 0.1618 0.2582 0.9846 0.030 Uiso 1 1 calc R U
H16 H 0.3022 0.3209 0.9669 0.030 Uiso 1 1 calc R U
C25 C 0.0333(3) 0.23985(12) 0.88668(11) 0.0286(5) Uani 1 1 d . .
H18 H -0.0259 0.2463 0.8489 0.043 Uiso 1 1 calc R U
H19 H -0.0443 0.2198 0.9167 0.043 Uiso 1 1 calc R U
H20 H 0.1254 0.2025 0.8815 0.043 Uiso 1 1 calc R U
C26 C 0.7067(2) 0.56330(11) 0.86846(8) 0.0184(4) Uani 1 1 d . .
C27 C 0.3667(3) 0.81144(11) 0.89671(9) 0.0250(4) Uani 1 1 d . .
H24 H 0.3464 0.8456 0.8613 0.030 Uiso 1 1 calc R U
C28 C 0.2120(3) 0.81702(14) 0.93630(11) 0.0357(6) Uani 1 1 d . .
H25 H 0.2279 0.7842 0.9716 0.054 Uiso 1 1 calc R U
H27 H 0.1140 0.7986 0.9143 0.054 Uiso 1 1 calc R U
H26 H 0.1951 0.8719 0.9484 0.054 Uiso 1 1 calc R U
C29 C 0.5174(4) 0.84448(13) 0.92903(13) 0.0393(6) Uani 1 1 d . .
H30 H 0.5349 0.8152 0.9660 0.059 Uiso 1 1 calc R U
H29 H 0.4982 0.9001 0.9382 0.059 Uiso 1 1 calc R U
H28 H 0.6166 0.8395 0.9038 0.059 Uiso 1 1 calc R U
C30 C 0.6359(3) 0.66847(12) 0.75754(9) 0.0237(4) Uani 1 1 d . .
H34 H 0.6597 0.7106 0.7873 0.028 Uiso 1 1 calc R U
C31 C 0.7606(3) 0.60183(12) 0.75738(9) 0.0271(5) Uani 1 1 d . .
H37 H 0.8733 0.6244 0.7634 0.033 Uiso 1 1 calc R U
H38 H 0.7592 0.5773 0.7176 0.033 Uiso 1 1 calc R U
C32 C 0.7342(3) 0.53640(11) 0.80392(9) 0.0219(4) Uani 1 1 d . .
H36 H 0.6364 0.5046 0.7917 0.026 Uiso 1 1 calc R U
H35 H 0.8329 0.5013 0.8031 0.026 Uiso 1 1 calc R U
C33 C 0.8440(3) 0.61986(12) 0.88847(9) 0.0227(4) Uani 1 1 d . .
H44 H 0.9535 0.5972 0.8791 0.034 Uiso 1 1 calc R U
H43 H 0.8353 0.6284 0.9313 0.034 Uiso 1 1 calc R U
H45 H 0.8313 0.6702 0.8678 0.034 Uiso 1 1 calc R U

loop_
_atom_site_aniso_label
_atom_site_aniso_U_11
_atom_site_aniso_U_22
_atom_site_aniso_U_33
_atom_site_aniso_U_23
_atom_site_aniso_U_13
_atom_site_aniso_U_12
O1 0.0268(8) 0.0203(7) 0.0273(7) -0.0044(5) -0.0082(6) -0.0033(6)
O2 0.0235(8) 0.0240(7) 0.0351(8) 0.0041(6) 0.0014(6) -0.0057(6)
O3 0.0176(7) 0.0168(6) 0.0177(6) -0.0025(5) -0.0020(5) 0.0022(5)
O4 0.0196(7) 0.0159(6) 0.0276(7) -0.0018(5) -0.0040(6) 0.0033(5)
O5 0.0350(10) 0.0241(7) 0.0342(8) -0.0009(6) 0.0005(7) -0.0004(7)
O6 0.0425(10) 0.0244(7) 0.0189(7) 0.0050(6) 0.0061(6) -0.0020(7)
C1 0.0569(18) 0.0505(15) 0.0321(12) -0.0031(11) -0.0139(12) -0.0079(14)
C2 0.0390(14) 0.0158(9) 0.0295(11) -0.0056(8) -0.0062(10) 0.0006(9)
C3 0.0232(10) 0.0158(9) 0.0255(10) -0.0043(7) -0.0065(8) 0.0015(8)
C4 0.0173(10) 0.0148(8) 0.0197(9) -0.0021(7) 0.0016(7) 0.0015(7)
C5 0.0193(10) 0.0115(8) 0.0171(8) -0.0004(7) -0.0009(7) 0.0017(7)
C6 0.0149(9) 0.0133(8) 0.0182(8) -0.0017(7) -0.0022(7) 0.0007(7)
C7 0.0169(9) 0.0142(9) 0.0166(9) -0.0024(7) -0.0007(7) 0.0003(7)
C8 0.0202(10) 0.0141(8) 0.0165(8) -0.0033(7) 0.0024(7) -0.0027(7)
C9 0.0209(10) 0.0146(9) 0.0188(9) 0.0007(7) 0.0038(8) -0.0013(8)
C10 0.0231(11) 0.0149(8) 0.0230(9) 0.0028(7) -0.0018(8) 0.0024(8)
C11 0.0292(11) 0.0185(9) 0.0214(9) 0.0033(7) -0.0047(9) -0.0017(8)
C12 0.0355(12) 0.0188(9) 0.0165(8) 0.0029(8) 0.0015(8) -0.0041(9)
C13 0.0415(14) 0.0234(10) 0.0226(10) -0.0026(8) -0.0046(10) -0.0044(10)
C14 0.0310(13) 0.0313(11) 0.0356(12) 0.0064(9) 0.0082(10) -0.0039(10)
C15 0.0214(10) 0.0199(9) 0.0289(10) 0.0052(8) -0.0047(8) -0.0025(8)
C16 0.0217(10) 0.0174(9) 0.0213(9) 0.0027(7) 0.0011(8) 0.0020(8)
C17 0.0224(10) 0.0141(8) 0.0182(9) -0.0025(7) 0.0037(7) 0.0026(8)
C18 0.0329(12) 0.0357(11) 0.0236(10) 0.0053(9) -0.0034(9) -0.0085(10)
C19 0.0180(10) 0.0129(8) 0.0204(9) -0.0027(7) 0.0014(7) 0.0005(7)
C20 0.0174(10) 0.0160(8) 0.0194(9) -0.0044(7) -0.0012(7) 0.0038(7)
C21 0.0214(10) 0.0137(8) 0.0181(9) -0.0004(7) -0.0007(7) 0.0013(7)
C22 0.0228(11) 0.0191(9) 0.0313(10) -0.0090(8) -0.0019(8) 0.0044(8)
C23 0.0212(11) 0.0132(8) 0.0320(11) 0.0004(7) -0.0046(8) 0.0019(8)
C24 0.0269(11) 0.0156(9) 0.0324(11) 0.0049(8) -0.0062(9) 0.0016(8)
C25 0.0276(12) 0.0149(9) 0.0434(13) -0.0007(8) -0.0067(10) -0.0021(8)
C26 0.0175(10) 0.0161(8) 0.0215(9) -0.0020(7) 0.0005(7) 0.0001(7)
C27 0.0330(12) 0.0135(8) 0.0284(10) -0.0003(8) 0.0000(9) 0.0038(8)
C28 0.0361(14) 0.0304(11) 0.0407(13) -0.0136(10) 0.0037(10) 0.0092(10)
C29 0.0435(15) 0.0200(10) 0.0544(15) -0.0129(10) -0.0041(12) -0.0017(10)
C30 0.0317(12) 0.0216(9) 0.0177(9) 0.0016(7) 0.0060(8) -0.0027(8)
C31 0.0300(12) 0.0268(10) 0.0246(10) -0.0016(8) 0.0101(9) -0.0007(9)
C32 0.0226(10) 0.0201(9) 0.0230(9) -0.0027(8) 0.0044(8) 0.0041(8)
C33 0.0175(10) 0.0206(9) 0.0301(10) -0.0028(8) 0.0016(8) -0.0012(8)

loop_
_atom_type_symbol
_atom_type_description
_atom_type_scat_dispersion_real
_atom_type_scat_dispersion_imag
_atom_type_scat_source
C C 0.0181 0.0091 'International Tables Vol C Tables 4.2.6.8 and 6.1.1.4'
H H 0.0000 0.0000 'International Tables Vol C Tables 4.2.6.8 and 6.1.1.4'
O O 0.0492 0.0322 'International Tables Vol C Tables 4.2.6.8 and 6.1.1.4'

loop_
_geom_angle_atom_site_label_1
_geom_angle_atom_site_label_2
_geom_angle_atom_site_label_3
_geom_angle
C2 O1 C3 116.28(17)
C14 O2 C15 111.95(17)
C20 O3 C6 96.32(13)
C30 O6 C12 60.72(13)
C2 C1 H1 109.5
C2 C1 H14 109.5
H1 C1 H14 109.5
C2 C1 H15 109.5
H1 C1 H15 109.5
H14 C1 H15 109.5
O5 C2 O1 124.0(2)
O5 C2 C1 125.4(2)
O1 C2 C1 110.6(2)
O1 C3 C23 104.75(16)
O1 C3 C4 107.29(15)
C23 C3 C4 113.30(16)
O1 C3 H22 110.4
C23 C3 H22 110.4
C4 C3 H22 110.4
O4 C4 C5 120.09(17)
O4 C4 C3 118.71(18)
C5 C4 C3 121.21(16)
C21 C5 C4 130.02(16)
C21 C5 C6 105.51(16)
C4 C5 C6 121.24(16)
O3 C6 C19 110.08(14)
O3 C6 C5 100.97(14)
C19 C6 C5 117.47(16)
O3 C6 C7 101.98(14)
C19 C6 C7 118.78(15)
C5 C6 C7 105.08(14)
C8 C7 C6 112.13(15)
C8 C7 C26 117.15(16)
C6 C7 C26 101.17(14)
C8 C7 H23 108.7
C6 C7 H23 108.7
C26 C7 H23 108.7
C9 C8 C7 124.78(17)
C9 C8 H42 117.6
C7 C8 H42 117.6
C8 C9 C10 123.69(17)
C8 C9 C27 122.24(18)
C10 C9 C27 114.06(17)
C9 C10 C11 112.39(17)
C9 C10 H31 109.1
C11 C10 H31 109.1
C9 C10 H32 109.1
C11 C10 H32 109.1
H31 C10 H32 107.9
C12 C11 C10 114.59(16)
C12 C11 H41 108.6
C10 C11 H41 108.6
C12 C11 H33 108.6
C10 C11 H33 108.6
H41 C11 H33 107.6
O6 C12 C30 59.57(13)
O6 C12 C13 114.21(17)
C30 C12 C13 122.04(19)
O6 C12 C11 113.29(16)
C30 C12 C11 118.90(17)
C13 C12 C11 115.4(2)
C12 C13 H39 109.5
C12 C13 H2 109.5
H39 C13 H2 109.5
C12 C13 H40 109.5
H39 C13 H40 109.5
H2 C13 H40 109.5
O2 C14 H48 109.5
O2 C14 H3 109.5
H48 C14 H3 109.5
O2 C14 H49 109.5
H48 C14 H49 109.5
H3 C14 H49 109.5
O2 C15 C16 111.76(17)
O2 C15 C24 106.59(17)
C16 C15 C24 109.32(17)
O2 C15 H47 109.7
C16 C15 H47 109.7
C24 C15 H47 109.7
C17 C16 C15 127.51(19)
C17 C16 H4 116.2
C15 C16 H4 116.2
C16 C17 C18 124.23(18)
C16 C17 C19 118.41(17)
C18 C17 C19 116.94(18)
C17 C18 H6 109.5
C17 C18 H5 109.5
H6 C18 H5 109.5
C17 C18 H7 109.5
H6 C18 H7 109.5
H5 C18 H7 109.5
C17 C19 C6 109.11(15)
C17 C19 H9 109.9
C6 C19 H9 109.9
C17 C19 H8 109.9
C6 C19 H8 109.9
H9 C19 H8 108.3
O3 C20 C21 102.46(15)
O3 C20 C26 101.39(14)
C21 C20 C26 109.30(15)
O3 C20 H46 114.1
C21 C20 H46 114.1
C26 C20 H46 114.1
C5 C21 C22 133.19(19)
C5 C21 C20 104.73(16)
C22 C21 C20 121.88(18)
C21 C22 H10 109.5
C21 C22 H12 109.5
H10 C22 H12 109.5
C21 C22 H11 109.5
H10 C22 H11 109.5
H12 C22 H11 109.5
C25 C23 C3 109.90(17)
C25 C23 C24 110.25(16)
C3 C23 C24 113.31(17)
C25 C23 H21 107.7
C3 C23 H21 107.7
C24 C23 H21 107.7
C15 C24 C23 113.73(17)
C15 C24 H17 108.8
C23 C24 H17 108.8
C15 C24 H16 108.8
C23 C24 H16 108.8
H17 C24 H16 107.7
C23 C25 H18 109.5
C23 C25 H19 109.5
H18 C25 H19 109.5
C23 C25 H20 109.5
H18 C25 H20 109.5
H19 C25 H20 109.5
C33 C26 C32 111.24(17)
C33 C26 C7 114.46(15)
C32 C26 C7 112.51(16)
C33 C26 C20 107.24(16)
C32 C26 C20 111.41(15)
C7 C26 C20 99.26(15)
C29 C27 C9 114.36(19)
C29 C27 C28 109.92(19)
C9 C27 C28 110.25(18)
C29 C27 H24 107.3
C9 C27 H24 107.3
C28 C27 H24 107.3
C27 C28 H25 109.5
C27 C28 H27 109.5
H25 C28 H27 109.5
C27 C28 H26 109.5
H25 C28 H26 109.5
H27 C28 H26 109.5
C27 C29 H30 109.5
C27 C29 H29 109.5
H30 C29 H29 109.5
C27 C29 H28 109.5
H30 C29 H28 109.5
H29 C29 H28 109.5
O6 C30 C12 59.71(13)
O6 C30 C31 116.13(16)
C12 C30 C31 126.08(19)
O6 C30 H34 114.4
C12 C30 H34 114.4
C31 C30 H34 114.4
C30 C31 C32 116.64(17)
C30 C31 H37 108.1
C32 C31 H37 108.1
C30 C31 H38 108.1
C32 C31 H38 108.1
H37 C31 H38 107.3
C26 C32 C31 116.61(16)
C26 C32 H36 108.1
C31 C32 H36 108.1
C26 C32 H35 108.1
C31 C32 H35 108.1
H36 C32 H35 107.3
C26 C33 H44 109.5
C26 C33 H43 109.5
H44 C33 H43 109.5
C26 C33 H45 109.5
H44 C33 H45 109.5
H43 C33 H45 109.5

loop_
_geom_bond_atom_site_label_1
_geom_bond_atom_site_label_2
_geom_bond_distance
O1 C2 1.340(3)
O1 C3 1.453(2)
O2 C14 1.418(3)
O2 C15 1.422(3)
O3 C20 1.428(2)
O3 C6 1.444(2)
O4 C4 1.220(2)
O5 C2 1.206(3)
O6 C30 1.455(2)
O6 C12 1.457(3)
C1 C2 1.496(3)
C1 H1 0.9800
C1 H14 0.9800
C1 H15 0.9800
C3 C23 1.537(3)
C3 C4 1.538(3)
C3 H22 1.0000
C4 C5 1.471(3)
C5 C21 1.343(3)
C5 C6 1.541(2)
C6 C19 1.524(3)
C6 C7 1.569(3)
C7 C8 1.501(2)
C7 C26 1.580(3)
C7 H23 1.0000
C8 C9 1.329(3)
C8 H42 0.9500
C9 C10 1.519(3)
C9 C27 1.526(2)
C10 C11 1.540(3)
C10 H31 0.9900
C10 H32 0.9900
C11 C12 1.514(3)
C11 H41 0.9900
C11 H33 0.9900
C12 C30 1.472(3)
C12 C13 1.507(3)
C13 H39 0.9800
C13 H2 0.9800
C13 H40 0.9800
C14 H48 0.9800
C14 H3 0.9800
C14 H49 0.9800
C15 C16 1.503(3)
C15 C24 1.531(3)
C15 H47 1.0000
C16 C17 1.326(3)
C16 H4 0.9500
C17 C18 1.502(3)
C17 C19 1.513(3)
C18 H6 0.9800
C18 H5 0.9800
C18 H7 0.9800
C19 H9 0.9900
C19 H8 0.9900
C20 C21 1.511(3)
C20 C26 1.580(3)
C20 H46 1.0000
C21 C22 1.496(3)
C22 H10 0.9800
C22 H12 0.9800
C22 H11 0.9800
C23 C25 1.534(3)
C23 C24 1.552(3)
C23 H21 1.0000
C24 H17 0.9900
C24 H16 0.9900
C25 H18 0.9800
C25 H19 0.9800
C25 H20 0.9800
C26 C33 1.528(3)
C26 C32 1.541(3)
C27 C29 1.517(3)
C27 C28 1.529(3)
C27 H24 1.0000
C28 H25 0.9800
C28 H27 0.9800
C28 H26 0.9800
C29 H30 0.9800
C29 H29 0.9800
C29 H28 0.9800
C30 C31 1.509(3)
C30 H34 1.0000
C31 C32 1.543(3)
C31 H37 0.9900
C31 H38 0.9900
C32 H36 0.9900
C32 H35 0.9900
C33 H44 0.9800
C33 H43 0.9800
C33 H45 0.9800

loop_
_geom_hbond_atom_site_label_D
_geom_hbond_atom_site_label_H
_geom_hbond_atom_site_label_A
_geom_hbond_distance_DH
_geom_hbond_distance_HA
_geom_hbond_distance_DA
_geom_hbond_angle_DHA
_geom_hbond_site_symmetry_A
C3 H22 O6 1.00 2.51 3.309(2) 136.7 3_646
C3 H22 O6 1.00 2.51 3.309(2) 136.7 3_646
C3 H22 O6 1.00 2.51 3.309(2) 136.7 3_646
C3 H22 O6 1.00 2.51 3.309(2) 136.7 3_646
C3 H22 O6 1.00 2.51 3.309(2) 136.7 3_646
C3 H22 O6 1.00 2.51 3.309(2) 136.7 3_646
C3 H22 O6 1.00 2.51 3.309(2) 136.7 3_646

loop_
_geom_torsion_atom_site_label_1
_geom_torsion_atom_site_label_2
_geom_torsion_atom_site_label_3
_geom_torsion_atom_site_label_4
_geom_torsion
C3 O1 C2 O5 3.2(3)
C3 O1 C2 C1 -176.64(18)
C2 O1 C3 C23 -177.84(16)
C2 O1 C3 C4 61.5(2)
O1 C3 C4 O4 34.8(2)
C23 C3 C4 O4 -80.3(2)
O1 C3 C4 C5 -145.03(17)
C23 C3 C4 C5 99.9(2)
O4 C4 C5 C21 -134.6(2)
C3 C4 C5 C21 45.3(3)
O4 C4 C5 C6 22.0(3)
C3 C4 C5 C6 -158.16(17)
C20 O3 C6 C19 174.66(14)
C20 O3 C6 C5 49.83(15)
C20 O3 C6 C7 -58.36(15)
C21 C5 C6 O3 -30.66(18)
C4 C5 C6 O3 167.76(16)
C21 C5 C6 C19 -150.33(17)
C4 C5 C6 C19 48.1(2)
C21 C5 C6 C7 75.07(18)
C4 C5 C6 C7 -86.5(2)
O3 C6 C7 C8 -93.15(17)
C19 C6 C7 C8 28.0(2)
C5 C6 C7 C8 161.86(16)
O3 C6 C7 C26 32.46(15)
C19 C6 C7 C26 153.59(15)
C5 C6 C7 C26 -72.53(17)
C6 C7 C8 C9 -107.9(2)
C26 C7 C8 C9 135.8(2)
C7 C8 C9 C10 -4.0(3)
C7 C8 C9 C27 175.23(18)
C8 C9 C10 C11 -91.3(2)
C27 C9 C10 C11 89.5(2)
C9 C10 C11 C12 80.4(2)
C30 O6 C12 C13 -114.2(2)
C30 O6 C12 C11 110.94(19)
C10 C11 C12 O6 -149.49(17)
C10 C11 C12 C30 -82.6(2)
C10 C11 C12 C13 76.2(2)
C14 O2 C15 C16 -64.4(2)
C14 O2 C15 C24 176.22(16)
O2 C15 C16 C17 147.8(2)
C24 C15 C16 C17 -94.4(2)
C15 C16 C17 C18 -13.4(3)
C15 C16 C17 C19 158.83(19)
C16 C17 C19 C6 -92.5(2)
C18 C17 C19 C6 80.3(2)
O3 C6 C19 C17 -70.61(18)
C5 C6 C19 C17 44.1(2)
C7 C6 C19 C17 172.46(16)
C6 O3 C20 C21 -51.89(15)
C6 O3 C20 C26 61.05(15)
C4 C5 C21 C22 -17.1(4)
C6 C5 C21 C22 -176.4(2)
C4 C5 C21 C20 157.67(19)
C6 C5 C21 C20 -1.67(19)
O3 C20 C21 C5 34.16(18)
C26 C20 C21 C5 -72.80(19)
O3 C20 C21 C22 -150.34(17)
C26 C20 C21 C22 102.7(2)
O1 C3 C23 C25 52.8(2)
C4 C3 C23 C25 169.42(17)
O1 C3 C23 C24 176.64(15)
C4 C3 C23 C24 -66.7(2)
O2 C15 C24 C23 57.3(2)
C16 C15 C24 C23 -63.6(2)
C25 C23 C24 C15 -124.81(19)
C3 C23 C24 C15 111.55(19)
C8 C7 C26 C33 11.9(2)
C6 C7 C26 C33 -110.30(17)
C8 C7 C26 C32 -116.38(18)
C6 C7 C26 C32 121.44(16)
C8 C7 C26 C20 125.72(16)
C6 C7 C26 C20 3.54(16)
O3 C20 C26 C33 80.19(17)
C21 C20 C26 C33 -172.13(16)
O3 C20 C26 C32 -157.86(16)
C21 C20 C26 C32 -50.2(2)
O3 C20 C26 C7 -39.14(16)
C21 C20 C26 C7 68.54(17)
C8 C9 C27 C29 20.6(3)
C10 C9 C27 C29 -160.18(19)
C8 C9 C27 C28 -103.9(2)
C10 C9 C27 C28 75.4(2)
C12 O6 C30 C31 118.2(2)
C13 C12 C30 O6 101.2(2)
C11 C12 C30 O6 -101.51(18)
O6 C12 C30 C31 -101.9(2)
C13 C12 C30 C31 -0.7(3)
C11 C12 C30 C31 156.64(19)
O6 C30 C31 C32 -140.33(19)
C12 C30 C31 C32 -70.1(3)
C33 C26 C32 C31 -52.0(2)
C7 C26 C32 C31 77.9(2)
C20 C26 C32 C31 -171.62(18)
C30 C31 C32 C26 -49.4(3)
